data_7050536
loop_
_publ_author_name
'Choudhury, Chirantan Roy'
'Dey, Subrata Kumar'
'Karmakar, Ruma'
'Wu, Chuan-De'
'Lu, Can-Zhong'
'El Fallah, M. Salah'
'Mitra, Samiran'

_publ_section_title
;
 First report of singly phenoxo-bridged copper(ii) dimeric complexes:
 synthesis, crystal structure and low-temperature magnetic behaviour
 studyElectronic supplementary information (ESI) available: structural
 data for compounds 1, 3, 2. See
 http://www.rsc.org/suppdata/nj/b3/b300217a/
;
_journal_issue 9
_journal_name_full 'New Journal of Chemistry'
_journal_page_first 1360
_journal_paper_doi 10.1039/b300217a
_journal_volume 27
_journal_year 2003
_chemical_formula_sum 'C24 H36 Cl Cu2 N7 O9'
_chemical_formula_weight 729.13
_space_group_IT_number 14
_symmetry_cell_setting monoclinic
_symmetry_space_group_name_Hall '-P 2ybc'
_symmetry_space_group_name_H-M 'P 1 21/c 1'
_atom_sites_solution_hydrogens geom
_atom_sites_solution_primary direct
_atom_sites_solution_secondary difmap
_audit_creation_method SHELXL-97
_cell_angle_alpha 90.00
_cell_angle_beta 104.699(1)
_cell_angle_gamma 90.00
_cell_formula_units_Z 4
_cell_length_a 16.6748(4)
_cell_length_b 13.3188(3)
_cell_length_c 14.0639(4)
_cell_measurement_reflns_used 5754
_cell_measurement_temperature 293(2)
_cell_measurement_theta_max 25.10
_cell_measurement_theta_min 1.98
_cell_volume 3021.21(13)
_computing_cell_refinement 'Siemens SMART & SAINT'
_computing_data_collection 'Siemens SMART'
_computing_data_reduction 'Siemens SMART & SAINT'
_computing_molecular_graphics 'SHELXL-97 (Sheldrick, 1997)'
_computing_publication_material 'SHELXL-97 (Sheldrick, 1997)'
_computing_structure_refinement 'SHELXL-97 (Sheldrick, 1997)'
_computing_structure_solution 'SHELXS-97 (Sheldrick, 1997)'
_diffrn_ambient_temperature 293(2)
_diffrn_measured_fraction_theta_full 0.980
_diffrn_measured_fraction_theta_max 0.980
_diffrn_measurement_device_type 'SMART CCD'
_diffrn_measurement_method '\f and \w scans'
_diffrn_radiation_monochromator graphite
_diffrn_radiation_source 'fine-focus sealed tube'
_diffrn_radiation_type MoK\a
_diffrn_radiation_wavelength 0.71073
_diffrn_reflns_av_R_equivalents 0.0240
_diffrn_reflns_av_sigmaI/netI 0.0352
_diffrn_reflns_limit_h_max 19
_diffrn_reflns_limit_h_min -13
_diffrn_reflns_limit_k_max 15
_diffrn_reflns_limit_k_min -9
_diffrn_reflns_limit_l_max 14
_diffrn_reflns_limit_l_min -16
_diffrn_reflns_number 9445
_diffrn_reflns_theta_full 25.10
_diffrn_reflns_theta_max 25.10
_diffrn_reflns_theta_min 1.98
_diffrn_standards_decay_% 0
_diffrn_standards_interval_count 0
_diffrn_standards_interval_time .
_diffrn_standards_number 0
_exptl_absorpt_coefficient_mu 1.558
_exptl_absorpt_correction_T_max 1.0000
_exptl_absorpt_correction_T_min 0.7795
_exptl_absorpt_correction_type empirical
_exptl_absorpt_process_details 'SADABS (Sheldrick, 1996)'
_exptl_crystal_colour Blue
_exptl_crystal_density_diffrn 1.603
_exptl_crystal_density_method 'not measured'
_exptl_crystal_F_000 1504
_exptl_crystal_size_max 0.50
_exptl_crystal_size_mid 0.44
_exptl_crystal_size_min 0.36
_refine_diff_density_max 0.665
_refine_diff_density_min -0.496
_refine_diff_density_rms 0.090
_refine_ls_extinction_coef 0.0021(2)
_refine_ls_extinction_expression Fc^*^=kFc[1+0.001xFc^2^\l^3^/sin(2\q)]^-1/4^
_refine_ls_extinction_method SHELXL
_refine_ls_goodness_of_fit_ref 1.148
_refine_ls_hydrogen_treatment mixed
_refine_ls_matrix_type full
_refine_ls_number_parameters 389
_refine_ls_number_reflns 5272
_refine_ls_number_restraints 0
_refine_ls_restrained_S_all 1.148
_refine_ls_R_factor_gt 0.0556
_refine_ls_shift/su_max 0.000
_refine_ls_shift/su_mean 0.000
_refine_ls_structure_factor_coef Fsqd
_refine_ls_weighting_details 'calc w=1/[\s^2^(Fo^2^)+(0.0346P)^2^+11.5028P] where P=(Fo^2^+2Fc^2^)/3'
_refine_ls_weighting_scheme calc
_refine_ls_wR_factor_gt 0.1227
_refine_ls_wR_factor_ref 0.1372
_reflns_number_gt 4322
_reflns_number_total 5272
_reflns_threshold_expression >2sigma(I)
_cod_data_source_file b300217a.txt
_cod_data_source_block cr11a
_cod_original_cell_volume 3021.2(1)
_cod_original_sg_symbol_H-M P2(1)/c
_cod_database_code 7050536
_refine_ls_r_factor_ref 0.0731

loop_
_symmetry_equiv_pos_as_xyz
'x, y, z'
'-x, y+1/2, -z+1/2'
'-x, -y, -z'
'x, -y-1/2, z-1/2'

loop_
_atom_site_label
_atom_site_type_symbol
_atom_site_fract_x
_atom_site_fract_y
_atom_site_fract_z
_atom_site_U_iso_or_equiv
_atom_site_adp_type
_atom_site_occupancy
_atom_site_symmetry_multiplicity
_atom_site_calc_flag
_atom_site_refinement_flags
_atom_site_disorder_assembly
_atom_site_disorder_group
Cu1 Cu 0.69593(4) 0.56795(5) 0.01243(4) 0.03571(19) Uani 1 1 d . . .
Cu2 Cu 0.76553(4) 0.39886(5) 0.17891(4) 0.03328(19) Uani 1 1 d . . .
Cl1 Cl 1.13702(12) 0.1558(2) -0.11991(15) 0.0828(6) Uani 1 1 d . . .
O1 O 0.6133(3) 0.2120(3) -0.0689(3) 0.0546(11) Uani 1 1 d . . .
O2 O 0.8768(2) 0.3138(3) 0.1373(3) 0.0507(10) Uani 1 1 d . . .
O3 O 0.6904(2) 0.3129(3) 0.0857(2) 0.0414(9) Uani 1 1 d . . .
O4 O 0.6291(2) 0.4318(3) -0.0761(3) 0.0492(10) Uani 1 1 d . . .
H4A H 0.5855 0.4505 -0.1134 0.059 Uiso 1 1 calc R . .
H4B H 0.6519 0.3724 -0.0669 0.059 Uiso 1 1 d R . .
O5 O 0.7890(2) 0.4757(2) 0.0666(2) 0.0344(8) Uani 1 1 d . . .
O6 O 1.1867(8) 0.2286(16) -0.1254(11) 0.362(13) Uani 1 1 d . . .
O7 O 1.0835(6) 0.1607(10) -0.2112(6) 0.214(5) Uani 1 1 d . . .
O8 O 1.0960(8) 0.1724(10) -0.0535(7) 0.239(7) Uani 1 1 d . . .
O9 O 1.1836(11) 0.0807(10) -0.0898(13) 0.311(9) Uani 1 1 d . . .
N1 N 0.6596(3) 0.5326(4) 0.1311(3) 0.0439(11) Uani 1 1 d . . .
N2 N 0.6062(3) 0.6732(3) -0.0461(3) 0.0452(11) Uani 1 1 d . . .
N3 N 0.8447(3) 0.4856(3) 0.2870(3) 0.0418(10) Uani 1 1 d . . .
N4 N 0.7553(3) 0.3159(3) 0.2892(3) 0.0403(10) Uani 1 1 d . . .
N5 N 0.7511(3) 0.6164(3) -0.0849(3) 0.0419(10) Uani 1 1 d . . .
N6 N 0.6069(3) 0.5626(3) 0.1666(3) 0.0426(11) Uani 1 1 d . . .
N7 N 0.5559(3) 0.5894(5) 0.2038(4) 0.0675(16) Uani 1 1 d . . .
C1 C 0.6296(3) 0.1611(4) 0.0186(4) 0.0416(12) Uani 1 1 d . . .
C2 C 0.7286(3) 0.2257(4) 0.2829(4) 0.0441(13) Uani 1 1 d . . .
H2A H 0.7350 0.1905 0.3415 0.053 Uiso 1 1 calc R . .
C3 C 0.7946(4) 0.3600(5) 0.3855(4) 0.0513(15) Uani 1 1 d . . .
H3A H 0.8108 0.3077 0.4347 0.062 Uiso 1 1 calc R . .
H3B H 0.7565 0.4052 0.4060 0.062 Uiso 1 1 calc R . .
C4 C 0.9669(4) 0.3716(5) -0.0697(5) 0.0577(16) Uani 1 1 d . . .
H4A' H 1.0074 0.3486 -0.0993 0.069 Uiso 1 1 calc R . .
C5 C 0.9202(4) 0.4531(5) -0.1067(4) 0.0534(15) Uani 1 1 d . . .
H5A H 0.9293 0.4852 -0.1617 0.064 Uiso 1 1 calc R . .
C6 C 0.7108(4) 0.7056(5) -0.1366(5) 0.0652(18) Uani 1 1 d . . .
H6A H 0.7208 0.7097 -0.2015 0.078 Uiso 1 1 calc R . .
H6B H 0.7326 0.7658 -0.1003 0.078 Uiso 1 1 calc R . .
C7 C 0.6720(3) 0.2195(4) 0.1003(4) 0.0361(11) Uani 1 1 d . . .
C9 C 0.9539(3) 0.3228(5) 0.0124(4) 0.0502(14) Uani 1 1 d . . .
H9A H 0.9857 0.2670 0.0379 0.060 Uiso 1 1 calc R . .
C10 C 0.6686(4) 0.0718(4) 0.2019(5) 0.0564(16) Uani 1 1 d . . .
H10A H 0.6817 0.0411 0.2633 0.068 Uiso 1 1 calc R . .
C11 C 0.6897(3) 0.1734(4) 0.1939(4) 0.0391(12) Uani 1 1 d . . .
C12 C 0.8586(3) 0.4899(4) -0.0637(4) 0.0402(12) Uani 1 1 d . . .
C13 C 0.5656(4) 0.1625(6) -0.1546(5) 0.0678(19) Uani 1 1 d . . .
H13A H 0.5548 0.2083 -0.2091 0.102 Uiso 1 1 calc R . .
H13B H 0.5141 0.1402 -0.1434 0.102 Uiso 1 1 calc R . .
H13C H 0.5960 0.1057 -0.1691 0.102 Uiso 1 1 calc R . .
C14 C 0.8444(3) 0.4422(4) 0.0205(4) 0.0351(11) Uani 1 1 d . . .
C15 C 0.8133(3) 0.5770(4) -0.1070(4) 0.0464(14) Uani 1 1 d . . .
H15A H 0.8316 0.6081 -0.1568 0.056 Uiso 1 1 calc R . .
C16 C 0.6294(4) 0.0182(5) 0.1215(5) 0.0647(18) Uani 1 1 d . . .
H16A H 0.6159 -0.0487 0.1285 0.078 Uiso 1 1 calc R . .
C17 C 0.8934(3) 0.3574(4) 0.0562(4) 0.0406(12) Uani 1 1 d . . .
C18 C 0.6209(4) 0.6961(5) -0.1444(5) 0.0637(18) Uani 1 1 d . . .
H18A H 0.5979 0.6428 -0.1903 0.076 Uiso 1 1 calc R . .
H18B H 0.5932 0.7582 -0.1695 0.076 Uiso 1 1 calc R . .
C19 C 0.8698(4) 0.4164(5) 0.3730(5) 0.0645(18) Uani 1 1 d . . .
H19A H 0.8940 0.4546 0.4320 0.077 Uiso 1 1 calc R . .
H19B H 0.9111 0.3693 0.3624 0.077 Uiso 1 1 calc R . .
C20 C 0.8043(5) 0.5751(5) 0.3127(6) 0.083(2) Uani 1 1 d . . .
H20A H 0.8426 0.6113 0.3637 0.125 Uiso 1 1 calc R . .
H20B H 0.7569 0.5557 0.3354 0.125 Uiso 1 1 calc R . .
H20C H 0.7868 0.6172 0.2558 0.125 Uiso 1 1 calc R . .
C22 C 0.6093(4) 0.0622(4) 0.0288(5) 0.0544(15) Uani 1 1 d . . .
H22A H 0.5822 0.0251 -0.0259 0.065 Uiso 1 1 calc R . .
C23 C 0.9121(5) 0.2185(5) 0.1688(5) 0.070(2) Uani 1 1 d . . .
H23A H 0.9563 0.2049 0.1382 0.105 Uiso 1 1 calc R . .
H23B H 0.8704 0.1675 0.1504 0.105 Uiso 1 1 calc R . .
H23C H 0.9335 0.2187 0.2389 0.105 Uiso 1 1 calc R . .
C24 C 0.9209(4) 0.5172(6) 0.2614(6) 0.080(2) Uani 1 1 d . . .
H24A H 0.9543 0.5563 0.3141 0.120 Uiso 1 1 calc R . .
H24B H 0.9069 0.5570 0.2026 0.120 Uiso 1 1 calc R . .
H24C H 0.9515 0.4590 0.2507 0.120 Uiso 1 1 calc R . .
C25 C 0.6149(5) 0.7629(5) 0.0167(6) 0.074(2) Uani 1 1 d . . .
H25A H 0.5736 0.8114 -0.0131 0.111 Uiso 1 1 calc R . .
H25B H 0.6691 0.7913 0.0242 0.111 Uiso 1 1 calc R . .
H25C H 0.6078 0.7445 0.0801 0.111 Uiso 1 1 calc R . .
C26 C 0.5207(3) 0.6355(5) -0.0647(5) 0.0577(16) Uani 1 1 d . . .
H26A H 0.4827 0.6881 -0.0927 0.087 Uiso 1 1 calc R . .
H26B H 0.5102 0.6138 -0.0039 0.087 Uiso 1 1 calc R . .
H26C H 0.5135 0.5800 -0.1096 0.087 Uiso 1 1 calc R . .

loop_
_atom_site_aniso_label
_atom_site_aniso_U_11
_atom_site_aniso_U_22
_atom_site_aniso_U_33
_atom_site_aniso_U_23
_atom_site_aniso_U_13
_atom_site_aniso_U_12
Cu1 0.0366(4) 0.0346(4) 0.0357(3) 0.0063(3) 0.0088(3) 0.0030(3)
Cu2 0.0361(3) 0.0333(3) 0.0295(3) 0.0014(2) 0.0066(2) -0.0005(3)
Cl1 0.0603(11) 0.1144(17) 0.0701(12) -0.0219(12) 0.0097(9) 0.0100(11)
O1 0.067(3) 0.053(2) 0.037(2) -0.0021(18) 0.0007(19) -0.012(2)
O2 0.051(2) 0.051(2) 0.054(2) 0.0135(19) 0.0197(19) 0.0226(19)
O3 0.049(2) 0.035(2) 0.0351(19) 0.0020(15) 0.0021(16) -0.0071(16)
O4 0.057(2) 0.038(2) 0.048(2) 0.0032(17) 0.0038(18) 0.0011(18)
O5 0.0347(18) 0.0369(19) 0.0340(18) 0.0044(15) 0.0132(14) 0.0038(15)
O6 0.198(12) 0.50(3) 0.296(17) 0.203(18) -0.103(12) -0.191(16)
O7 0.170(9) 0.350(16) 0.098(6) -0.052(8) -0.011(6) -0.058(10)
O8 0.290(14) 0.334(16) 0.116(7) 0.033(8) 0.092(8) 0.185(13)
O9 0.362(19) 0.209(12) 0.43(2) 0.113(14) 0.223(18) 0.198(13)
N1 0.040(2) 0.050(3) 0.044(3) 0.008(2) 0.017(2) 0.007(2)
N2 0.045(3) 0.038(2) 0.050(3) 0.008(2) 0.008(2) 0.007(2)
N3 0.042(2) 0.042(3) 0.039(2) -0.002(2) 0.0054(19) -0.001(2)
N4 0.044(2) 0.044(3) 0.031(2) 0.0023(19) 0.0052(19) -0.003(2)
N5 0.044(3) 0.040(3) 0.043(2) 0.010(2) 0.013(2) -0.004(2)
N6 0.042(3) 0.045(3) 0.038(2) -0.005(2) 0.006(2) -0.002(2)
N7 0.056(3) 0.086(4) 0.067(4) -0.015(3) 0.028(3) 0.007(3)
C1 0.043(3) 0.037(3) 0.044(3) -0.004(2) 0.009(2) -0.003(2)
C2 0.052(3) 0.047(3) 0.036(3) 0.010(2) 0.015(2) 0.002(3)
C3 0.060(4) 0.062(4) 0.029(3) 0.001(3) 0.006(3) -0.008(3)
C4 0.047(3) 0.075(5) 0.056(4) -0.015(3) 0.022(3) 0.006(3)
C5 0.048(3) 0.074(4) 0.045(3) -0.009(3) 0.024(3) -0.009(3)
C6 0.078(5) 0.054(4) 0.068(4) 0.028(3) 0.025(4) 0.007(3)
C7 0.032(3) 0.030(3) 0.047(3) 0.000(2) 0.011(2) 0.003(2)
C9 0.041(3) 0.054(4) 0.057(4) -0.010(3) 0.016(3) 0.012(3)
C10 0.078(4) 0.041(3) 0.055(4) 0.009(3) 0.025(3) -0.002(3)
C11 0.042(3) 0.034(3) 0.041(3) 0.004(2) 0.012(2) 0.000(2)
C12 0.038(3) 0.047(3) 0.036(3) -0.006(2) 0.011(2) -0.006(2)
C13 0.071(4) 0.077(5) 0.047(4) -0.016(3) 0.001(3) -0.020(4)
C14 0.032(3) 0.041(3) 0.032(3) -0.007(2) 0.008(2) -0.004(2)
C15 0.045(3) 0.055(4) 0.042(3) 0.008(3) 0.015(3) -0.012(3)
C16 0.089(5) 0.036(3) 0.070(4) -0.002(3) 0.023(4) -0.018(3)
C17 0.038(3) 0.043(3) 0.039(3) -0.001(2) 0.007(2) 0.001(2)
C18 0.064(4) 0.062(4) 0.061(4) 0.024(3) 0.009(3) 0.011(3)
C19 0.067(4) 0.071(5) 0.049(4) -0.001(3) 0.001(3) -0.004(3)
C20 0.093(6) 0.056(4) 0.084(5) -0.025(4) -0.008(4) 0.017(4)
C22 0.055(4) 0.044(3) 0.065(4) -0.013(3) 0.016(3) -0.011(3)
C23 0.085(5) 0.061(4) 0.064(4) 0.016(3) 0.020(4) 0.028(4)
C24 0.065(5) 0.093(6) 0.079(5) -0.018(4) 0.014(4) -0.032(4)
C25 0.076(5) 0.041(4) 0.093(5) -0.006(4) -0.003(4) 0.011(3)
C26 0.037(3) 0.058(4) 0.072(4) 0.002(3) 0.001(3) 0.011(3)

loop_
_atom_type_symbol
_atom_type_description
_atom_type_scat_dispersion_real
_atom_type_scat_dispersion_imag
_atom_type_scat_source
C C 0.0033 0.0016 'International Tables Vol C Tables 4.2.6.8 and 6.1.1.4'
H H 0.0000 0.0000 'International Tables Vol C Tables 4.2.6.8 and 6.1.1.4'
N N 0.0061 0.0033 'International Tables Vol C Tables 4.2.6.8 and 6.1.1.4'
O O 0.0106 0.0060 'International Tables Vol C Tables 4.2.6.8 and 6.1.1.4'
Cu Cu 0.3201 1.2651 'International Tables Vol C Tables 4.2.6.8 and 6.1.1.4'
Cl Cl 0.1484 0.1585 'International Tables Vol C Tables 4.2.6.8 and 6.1.1.4'

loop_
_geom_angle_atom_site_label_1
_geom_angle_atom_site_label_2
_geom_angle_atom_site_label_3
_geom_angle
_geom_angle_site_symmetry_1
_geom_angle_site_symmetry_3
_geom_angle_publ_flag
N5 Cu1 N1 167.88(19) . . ?
N5 Cu1 O5 90.67(16) . . ?
N1 Cu1 O5 84.58(16) . . ?
N5 Cu1 N2 85.32(19) . . ?
N1 Cu1 N2 98.77(19) . . ?
O5 Cu1 N2 175.01(16) . . ?
N5 Cu1 O4 97.49(17) . . ?
N1 Cu1 O4 93.38(17) . . ?
O5 Cu1 O4 86.81(14) . . ?
N2 Cu1 O4 96.65(16) . . ?
N5 Cu1 Cu2 126.33(13) . . ?
N1 Cu1 Cu2 49.74(13) . . ?
O5 Cu1 Cu2 35.66(9) . . ?
N2 Cu1 Cu2 148.23(13) . . ?
O4 Cu1 Cu2 83.11(9) . . ?
O3 Cu2 N4 91.81(16) . . ?
O3 Cu2 O5 89.44(14) . . ?
N4 Cu2 O5 173.09(16) . . ?
O3 Cu2 N3 176.10(16) . . ?
N4 Cu2 N3 84.31(18) . . ?
O5 Cu2 N3 94.45(16) . . ?
O3 Cu2 O2 87.83(15) . . ?
N4 Cu2 O2 99.05(16) . . ?
O5 Cu2 O2 74.21(13) . . ?
N3 Cu2 O2 93.12(16) . . ?
O3 Cu2 N1 86.99(15) . . ?
N4 Cu2 N1 115.07(17) . . ?
O5 Cu2 N1 71.78(14) . . ?
N3 Cu2 N1 94.32(17) . . ?
O2 Cu2 N1 145.62(14) . . ?
O3 Cu2 Cu1 82.56(10) . . ?
N4 Cu2 Cu1 151.83(13) . . ?
O5 Cu2 Cu1 35.07(9) . . ?
N3 Cu2 Cu1 100.70(12) . . ?
O2 Cu2 Cu1 108.24(9) . . ?
N1 Cu2 Cu1 37.37(10) . . ?
O9 Cl1 O6 105.3(11) . . ?
O9 Cl1 O8 106.3(8) . . ?
O6 Cl1 O8 112.1(12) . . ?
O9 Cl1 O7 123.3(10) . . ?
O6 Cl1 O7 100.6(8) . . ?
O8 Cl1 O7 109.1(7) . . ?
C1 O1 C13 118.1(5) . . ?
C17 O2 C23 118.8(5) . . ?
C17 O2 Cu2 109.9(3) . . ?
C23 O2 Cu2 129.7(4) . . ?
C7 O3 Cu2 126.2(3) . . ?
C14 O5 Cu1 126.5(3) . . ?
C14 O5 Cu2 120.7(3) . . ?
Cu1 O5 Cu2 109.27(15) . . ?
N6 N1 Cu1 134.1(4) . . ?
N6 N1 Cu2 133.0(4) . . ?
Cu1 N1 Cu2 92.89(17) . . ?
C26 N2 C25 109.2(5) . . ?
C26 N2 C18 106.6(5) . . ?
C25 N2 C18 112.0(5) . . ?
C26 N2 Cu1 114.3(4) . . ?
C25 N2 Cu1 111.1(4) . . ?
C18 N2 Cu1 103.6(3) . . ?
C20 N3 C24 108.0(6) . . ?
C20 N3 C19 110.9(5) . . ?
C24 N3 C19 107.1(5) . . ?
C20 N3 Cu2 112.7(4) . . ?
C24 N3 Cu2 114.0(4) . . ?
C19 N3 Cu2 104.1(3) . . ?
C2 N4 C3 120.4(5) . . ?
C2 N4 Cu2 125.3(4) . . ?
C3 N4 Cu2 113.6(3) . . ?
C15 N5 C6 121.0(5) . . ?
C15 N5 Cu1 126.6(4) . . ?
C6 N5 Cu1 112.3(4) . . ?
N7 N6 N1 177.6(6) . . ?
O1 C1 C22 124.7(5) . . ?
O1 C1 C7 113.6(5) . . ?
C22 C1 C7 121.7(5) . . ?
N4 C2 C11 126.1(5) . . ?
N4 C3 C19 106.2(5) . . ?
C5 C4 C9 119.8(5) . . ?
C4 C5 C12 121.6(6) . . ?
N5 C6 C18 107.3(5) . . ?
O3 C7 C11 123.8(5) . . ?
O3 C7 C1 118.8(5) . . ?
C11 C7 C1 117.4(5) . . ?
C17 C9 C4 119.9(6) . . ?
C16 C10 C11 121.1(6) . . ?
C10 C11 C7 119.5(5) . . ?
C10 C11 C2 117.6(5) . . ?
C7 C11 C2 122.9(5) . . ?
C5 C12 C14 119.9(5) . . ?
C5 C12 C15 117.6(5) . . ?
C14 C12 C15 122.4(5) . . ?
O5 C14 C17 120.5(4) . . ?
O5 C14 C12 122.7(5) . . ?
C17 C14 C12 116.8(5) . . ?
N5 C15 C12 127.4(5) . . ?
C10 C16 C22 120.6(6) . . ?
O2 C17 C9 123.6(5) . . ?
O2 C17 C14 114.4(4) . . ?
C9 C17 C14 122.0(5) . . ?
C6 C18 N2 110.4(5) . . ?
N3 C19 C3 109.3(5) . . ?
C1 C22 C16 119.7(6) . . ?

loop_
_geom_bond_atom_site_label_1
_geom_bond_atom_site_label_2
_geom_bond_distance
_geom_bond_site_symmetry_2
_geom_bond_publ_flag
Cu1 N5 1.944(4) . ?
Cu1 N1 1.971(4) . ?
Cu1 O5 1.975(3) . ?
Cu1 N2 2.064(4) . ?
Cu1 O4 2.318(4) . ?
Cu1 Cu2 3.2438(8) . ?
Cu2 O3 1.941(3) . ?
Cu2 N4 1.946(4) . ?
Cu2 O5 2.003(3) . ?
Cu2 N3 2.090(4) . ?
Cu2 O2 2.370(4) . ?
Cu2 N1 2.479(4) . ?
Cl1 O9 1.272(10) . ?
Cl1 O6 1.290(13) . ?
Cl1 O8 1.308(9) . ?
Cl1 O7 1.366(8) . ?
O1 C1 1.370(6) . ?
O1 C13 1.426(7) . ?
O2 C17 1.371(6) . ?
O2 C23 1.422(7) . ?
O3 C7 1.310(6) . ?
O5 C14 1.332(6) . ?
N1 N6 1.184(6) . ?
N2 C26 1.470(7) . ?
N2 C25 1.471(8) . ?
N2 C18 1.496(8) . ?
N3 C20 1.459(8) . ?
N3 C24 1.468(8) . ?
N3 C19 1.493(8) . ?
N4 C2 1.277(7) . ?
N4 C3 1.469(7) . ?
N5 C15 1.269(7) . ?
N5 C6 1.463(7) . ?
N6 N7 1.163(7) . ?
C1 C22 1.376(8) . ?
C1 C7 1.419(7) . ?
C2 C11 1.435(7) . ?
C3 C19 1.511(9) . ?
C4 C5 1.360(9) . ?
C4 C9 1.389(9) . ?
C5 C12 1.405(7) . ?
C6 C18 1.480(9) . ?
C7 C11 1.414(7) . ?
C9 C17 1.386(7) . ?
C10 C16 1.356(9) . ?
C10 C11 1.410(8) . ?
C12 C14 1.417(7) . ?
C12 C15 1.433(8) . ?
C14 C17 1.410(7) . ?
C16 C22 1.391(9) . ?
